data_4121734
loop_
_publ_author_name
'Cooper, Oliver'
'Camp, Cl\'ement'
'P\'ecaut, Jacques'
'Kefalidis, Christos E.'
'Maron, Laurent'
'Gambarelli, Serge'
'Mazzanti, Marinella'

_publ_section_title
;
 Multimetallic Cooperativity in Uranium-Mediated CO2 Activation.
;
_journal_issue 18
_journal_name_full 'Journal of the American Chemical Society'
_journal_page_first 6716
_journal_page_last 6723
_journal_paper_doi 10.1021/ja5017624
_journal_volume 136
_journal_year 2014
_chemical_formula_sum 'C48 H108 K O16 Si4 U'
_chemical_formula_weight 1330.83
_chemical_name_systematic
; 
 ? 
;
_space_group_IT_number 2
_symmetry_cell_setting triclinic
_symmetry_space_group_name_Hall '-P 1'
_symmetry_space_group_name_H-M 'P -1'
_atom_sites_solution_hydrogens geom
_atom_sites_solution_primary direct
_atom_sites_solution_secondary difmap
_audit_creation_method SHELXL-97
_cell_angle_alpha 88.836(5)
_cell_angle_beta 89.435(5)
_cell_angle_gamma 67.668(7)
_cell_formula_units_Z 2
_cell_length_a 13.0129(10)
_cell_length_b 13.9929(11)
_cell_length_c 20.2901(11)
_cell_measurement_reflns_used 4391
_cell_measurement_temperature 150(2)
_cell_measurement_theta_max 25.9810
_cell_measurement_theta_min 3.5140
_cell_volume 3416.8(5)
_computing_cell_refinement
;
CrysAlisPro, Agilent Technologies,
Version 1.171.36.20 (release 27-06-2012 CrysAlis171 .NET)
(compiled Jul 11 2012,15:38:31)
;
_computing_data_collection
;
CrysAlisPro, Agilent Technologies,
Version 1.171.36.20 (release 27-06-2012 CrysAlis171 .NET)
(compiled Jul 11 2012,15:38:31)
;
_computing_data_reduction
;
CrysAlisPro, Agilent Technologies,
Version 1.171.36.20 (release 27-06-2012 CrysAlis171 .NET)
(compiled Jul 11 2012,15:38:31)
;
_computing_molecular_graphics
;
Mercury 3.1 New software for searching the Cambridge Structural Database 
and visualizing crystal structures (I.J. Bruno, J.C. Cole, P.R. Edgington, 
M. Kessler, C.F. Macrae, P. McCabe, J. Pearson, R. Taylor, 
Acta Cryst., 2002, B58, 389-397)
;
_computing_publication_material 'SHELXS-97 (Sheldrick, 1990)'
_computing_structure_refinement
;
OLEX2: a complete structure solution, refinement and analysis program 
(O. V. Dolomanov, L. J. Bourhis, R. J. Gildea, J. A. K. Howard and 
H. Puschmann. J. Appl. Cryst. 2009, 42, 339-34).
;
_computing_structure_solution
;
SUPERFLIP program (Palatinus, L. & Chapuis, G. J. Appl. Cryst., 2007,
 40, 786-790)
;
_diffrn_ambient_temperature 150(2)
_diffrn_detector_area_resol_mean 15.9653
_diffrn_measured_fraction_theta_full 0.997
_diffrn_measured_fraction_theta_max 0.997
_diffrn_measurement_details
;
  1 omega  -39.00    3.00   1.0000    6.0000
omega____ theta____ kappa____ phi______ frames
    -      -27.2801  -77.0000   90.0000 42

  2 omega  -56.00   42.00   1.0000    6.0000
omega____ theta____ kappa____ phi______ frames
    -      -27.2801   77.0000  -30.0000 98

  3 omega  -88.00    4.00   1.0000    6.0000
omega____ theta____ kappa____ phi______ frames
    -      -27.2801  -19.0000   30.0000 92

  4 omega  -71.00   -6.00   1.0000    6.0000
omega____ theta____ kappa____ phi______ frames
    -      -27.2801  -77.0000   30.0000 65

  5 omega  -93.00    1.00   1.0000    6.0000
omega____ theta____ kappa____ phi______ frames
    -      -27.2801  -77.0000 -150.0000 94

  6 omega  -96.00  -55.00   1.0000    6.0000
omega____ theta____ kappa____ phi______ frames
    -      -27.2801  -57.0000  -90.0000 41

  7 omega  -49.00   42.00   1.0000    6.0000
omega____ theta____ kappa____ phi______ frames
    -      -27.2801   57.0000 -180.0000 91

;
_diffrn_measurement_device_type 'Xcalibur, Sapphire3'
_diffrn_measurement_method '\w scans'
_diffrn_radiation_monochromator graphite
_diffrn_radiation_source 'fine-focus sealed tube'
_diffrn_radiation_type MoK\a
_diffrn_radiation_wavelength 0.71073
_diffrn_reflns_av_R_equivalents 0.0948
_diffrn_reflns_av_sigmaI/netI 0.1585
_diffrn_reflns_limit_h_max 16
_diffrn_reflns_limit_h_min -16
_diffrn_reflns_limit_k_max 17
_diffrn_reflns_limit_k_min -17
_diffrn_reflns_limit_l_max 25
_diffrn_reflns_limit_l_min -23
_diffrn_reflns_number 30813
_diffrn_reflns_theta_full 26.37
_diffrn_reflns_theta_max 26.37
_diffrn_reflns_theta_min 3.37
_exptl_absorpt_coefficient_mu 2.560
_exptl_absorpt_correction_T_max 0.9341
_exptl_absorpt_correction_T_min 0.2777
_exptl_absorpt_correction_type analytical
_exptl_absorpt_process_details
;
CrysAlisPro, Agilent Technologies,
Version 1.171.36.24 (release 03-12-2012 CrysAlis171 .NET)
(compiled Dec  3 2012,18:21:49)
Analytical numeric absorption correction using a multifaceted crystal
            model based on expressions derived by R.C. Clark & J.S. Reid.
(Clark, R. C. & Reid, J. S. (1995). Acta Cryst. A51, 887-897)
;
_exptl_crystal_colour 'translucent dark red'
_exptl_crystal_density_diffrn 1.294
_exptl_crystal_density_method 'not measured'
_exptl_crystal_description plate
_exptl_crystal_F_000 1382
_exptl_crystal_size_max 0.67
_exptl_crystal_size_mid 0.47
_exptl_crystal_size_min 0.03
_refine_diff_density_max 2.640
_refine_diff_density_min -2.287
_refine_diff_density_rms 0.160
_refine_ls_extinction_method none
_refine_ls_goodness_of_fit_ref 1.051
_refine_ls_hydrogen_treatment constr
_refine_ls_matrix_type full
_refine_ls_number_parameters 668
_refine_ls_number_reflns 13961
_refine_ls_number_restraints 96
_refine_ls_restrained_S_all 1.065
_refine_ls_R_factor_all 0.1315
_refine_ls_R_factor_gt 0.0791
_refine_ls_shift/su_max 0.032
_refine_ls_shift/su_mean 0.001
_refine_ls_structure_factor_coef Fsqd
_refine_ls_weighting_details 'calc w=1/[\s^2^(Fo^2^)+(0.0712P)^2^+1.4196P] where P=(Fo^2^+2Fc^2^)/3'
_refine_ls_weighting_scheme calc
_refine_ls_wR_factor_gt 0.1682
_refine_ls_wR_factor_ref 0.2036
_reflns_number_gt 8925
_reflns_number_total 13961
_reflns_threshold_expression >2sigma(I)
_cod_data_source_file ja5017624_si_002.cif
_cod_data_source_block ojc31
_cod_depositor_comments 'Adding full bibliography for 4121734--4121736.cif.'
_cod_original_cell_volume 3416.8(4)
_cod_database_code 4121734

loop_
_symmetry_equiv_pos_as_xyz
'x, y, z'
'-x, -y, -z'

loop_
_atom_site_label
_atom_site_type_symbol
_atom_site_fract_x
_atom_site_fract_y
_atom_site_fract_z
_atom_site_U_iso_or_equiv
_atom_site_adp_type
_atom_site_occupancy
_atom_site_symmetry_multiplicity
_atom_site_calc_flag
_atom_site_refinement_flags
U1 U 0.25363(3) 0.67591(3) 0.751507(17) 0.03636(14) Uani 1 1 d .
K1 K 0.2508(2) 0.93254(18) 0.74812(12) 0.0491(6) Uani 1 1 d .
Si1 Si 0.3290(2) 0.7934(2) 0.59718(13) 0.0382(7) Uani 1 1 d .
O1 O 0.3110(6) 0.7388(5) 0.6635(3) 0.0465(18) Uani 1 1 d .
O2 O 0.3058(6) 0.9121(5) 0.6187(3) 0.0460(18) Uani 1 1 d .
O3 O 0.4512(6) 0.7384(5) 0.5658(3) 0.0437(17) Uani 1 1 d .
O4 O 0.2405(6) 0.8052(5) 0.5387(3) 0.0448(17) Uani 1 1 d .
C1 C 0.2975(10) 1.0017(8) 0.5771(6) 0.052(3) Uani 1 1 d .
C2 C 0.3329(15) 1.0690(10) 0.6190(8) 0.109(7) Uani 1 1 d .
H2A H 0.3244 1.1327 0.5946 0.163 Uiso 1 1 calc R
H2B H 0.4110 1.0327 0.6314 0.163 Uiso 1 1 calc R
H2C H 0.2869 1.0862 0.6589 0.163 Uiso 1 1 calc R
C3 C 0.1733(11) 1.0546(9) 0.5583(7) 0.070(4) Uani 1 1 d .
H3A H 0.1504 1.0060 0.5342 0.106 Uiso 1 1 calc R
H3B H 0.1626 1.1155 0.5303 0.106 Uiso 1 1 calc R
H3C H 0.1285 1.0756 0.5984 0.106 Uiso 1 1 calc R
C4 C 0.3679(11) 0.9690(9) 0.5152(6) 0.075(4) Uani 1 1 d .
H4A H 0.4464 0.9364 0.5274 0.112 Uiso 1 1 calc R
H4B H 0.3567 1.0299 0.4870 0.112 Uiso 1 1 calc R
H4C H 0.3460 0.9197 0.4911 0.112 Uiso 1 1 calc R
C5 C 0.5605(9) 0.6929(8) 0.5939(5) 0.047(3) Uani 1 1 d .
C6 C 0.5734(12) 0.7592(9) 0.6496(6) 0.069(4) Uani 1 1 d .
H6A H 0.5476 0.8315 0.6345 0.103 Uiso 1 1 calc R
H6B H 0.6517 0.7353 0.6622 0.103 Uiso 1 1 calc R
H6C H 0.5290 0.7534 0.6876 0.103 Uiso 1 1 calc R
C7 C 0.6420(10) 0.6875(10) 0.5384(6) 0.074(4) Uani 1 1 d .
H7A H 0.6324 0.6452 0.5029 0.110 Uiso 1 1 calc R
H7B H 0.7182 0.6564 0.5552 0.110 Uiso 1 1 calc R
H7C H 0.6280 0.7573 0.5213 0.110 Uiso 1 1 calc R
C8 C 0.5799(11) 0.5855(9) 0.6208(5) 0.061(3) Uani 1 1 d .
H8A H 0.5225 0.5897 0.6536 0.092 Uiso 1 1 calc R
H8B H 0.6532 0.5560 0.6416 0.092 Uiso 1 1 calc R
H8C H 0.5764 0.5414 0.5847 0.092 Uiso 1 1 calc R
C9 C 0.2275(9) 0.7287(8) 0.4969(5) 0.046(3) Uani 1 1 d .
C10 C 0.1066(12) 0.7592(14) 0.4880(9) 0.119(7) Uani 1 1 d .
H10A H 0.0720 0.7552 0.5305 0.178 Uiso 1 1 calc R
H10B H 0.0931 0.7124 0.4570 0.178 Uiso 1 1 calc R
H10C H 0.0746 0.8301 0.4704 0.178 Uiso 1 1 calc R
C11 C 0.2841(12) 0.6210(9) 0.5223(7) 0.076(4) Uani 1 1 d .
H11A H 0.3630 0.6067 0.5293 0.114 Uiso 1 1 calc R
H11B H 0.2765 0.5727 0.4902 0.114 Uiso 1 1 calc R
H11C H 0.2500 0.6126 0.5642 0.114 Uiso 1 1 calc R
C12 C 0.2830(18) 0.7395(13) 0.4313(7) 0.136(8) Uani 1 1 d .
H12A H 0.2605 0.8129 0.4194 0.204 Uiso 1 1 calc R
H12B H 0.2598 0.7044 0.3966 0.204 Uiso 1 1 calc R
H12C H 0.3639 0.7082 0.4361 0.204 Uiso 1 1 calc R
Si2 Si 0.4506(2) 0.7456(2) 0.85824(14) 0.0420(7) Uani 1 1 d .
O21 O 0.3632(6) 0.7110(5) 0.8212(3) 0.0500(19) Uani 1 1 d .
O22 O 0.4155(6) 0.8690(5) 0.8412(3) 0.0506(19) Uani 1 1 d .
O23 O 0.5789(6) 0.6905(5) 0.8345(3) 0.0486(18) Uani 1 1 d .
O24 O 0.4539(6) 0.7250(6) 0.9382(3) 0.055(2) Uani 1 1 d .
C21 C 0.4701(12) 0.9386(10) 0.8542(6) 0.066(4) Uani 1 1 d .
C22 C 0.5303(14) 0.9121(13) 0.9205(7) 0.106(6) Uani 1 1 d .
H22A H 0.4758 0.9334 0.9564 0.160 Uiso 1 1 calc R
H22B H 0.5812 0.9485 0.9237 0.160 Uiso 1 1 calc R
H22C H 0.5726 0.8374 0.9238 0.160 Uiso 1 1 calc R
C23 C 0.5554(12) 0.9287(10) 0.7987(6) 0.074(4) Uani 1 1 d .
H23A H 0.6112 0.8580 0.7985 0.112 Uiso 1 1 calc R
H23B H 0.5920 0.9772 0.8061 0.112 Uiso 1 1 calc R
H23C H 0.5172 0.9447 0.7561 0.112 Uiso 1 1 calc R
C24 C 0.3791(13) 1.0468(11) 0.8569(11) 0.132(8) Uani 1 1 d .
H1A H 0.3462 1.0672 0.8131 0.198 Uiso 1 1 calc R
H24A H 0.4113 1.0960 0.8710 0.198 Uiso 1 1 calc R
H24B H 0.3215 1.0466 0.8883 0.198 Uiso 1 1 calc R
C25 C 0.6585(10) 0.5881(11) 0.8473(5) 0.061(3) Uani 1 1 d .
C26 C 0.7509(11) 0.5677(11) 0.7943(6) 0.087(5) Uani 1 1 d .
H26A H 0.7197 0.5676 0.7506 0.131 Uiso 1 1 calc R
H26B H 0.8106 0.5006 0.8032 0.131 Uiso 1 1 calc R
H26C H 0.7808 0.6222 0.7957 0.131 Uiso 1 1 calc R
C27 C 0.7117(11) 0.5816(12) 0.9159(6) 0.090(5) Uani 1 1 d .
H27A H 0.7269 0.6440 0.9229 0.135 Uiso 1 1 calc R
H27B H 0.7814 0.5208 0.9183 0.135 Uiso 1 1 calc R
H27C H 0.6606 0.5757 0.9501 0.135 Uiso 1 1 calc R
C28 C 0.6070(14) 0.5105(10) 0.8415(8) 0.095(5) Uani 1 1 d .
H28A H 0.5552 0.5178 0.8782 0.142 Uiso 1 1 calc R
H28B H 0.6651 0.4409 0.8428 0.142 Uiso 1 1 calc R
H28C H 0.5667 0.5215 0.7997 0.142 Uiso 1 1 calc R
C29 C 0.3637(11) 0.7424(11) 0.9849(6) 0.067(4) Uani 1 1 d .
C30 C 0.4147(13) 0.7482(14) 1.0521(6) 0.111(6) Uani 1 1 d .
H30A H 0.4751 0.6820 1.0621 0.167 Uiso 1 1 calc R
H30B H 0.3574 0.7630 1.0864 0.167 Uiso 1 1 calc R
H30C H 0.4439 0.8033 1.0505 0.167 Uiso 1 1 calc R
C31 C 0.3291(12) 0.6511(10) 0.9842(6) 0.076(4) Uani 1 1 d .
H31A H 0.2999 0.6463 0.9406 0.114 Uiso 1 1 calc R
H31B H 0.2713 0.6600 1.0176 0.114 Uiso 1 1 calc R
H31C H 0.3935 0.5877 0.9940 0.114 Uiso 1 1 calc R
C32 C 0.2686(10) 0.8401(10) 0.9693(7) 0.076(4) Uani 1 1 d .
H32A H 0.2888 0.8990 0.9789 0.114 Uiso 1 1 calc R
H32B H 0.2042 0.8437 0.9961 0.114 Uiso 1 1 calc R
H32C H 0.2499 0.8419 0.9225 0.114 Uiso 1 1 calc R
Si3 Si -0.0017(2) 0.9141(2) 0.79058(13) 0.0387(7) Uani 1 1 d .
O41 O 0.1076(5) 0.8193(5) 0.7699(3) 0.0417(16) Uani 1 1 d .
O42 O 0.0304(7) 1.0164(5) 0.7823(3) 0.051(2) Uani 1 1 d .
O43 O -0.1090(6) 0.9257(5) 0.7474(3) 0.0463(18) Uani 1 1 d .
O44 O -0.0384(6) 0.9109(5) 0.8663(3) 0.0478(19) Uani 1 1 d .
C41 C -0.0291(14) 1.1217(9) 0.8016(7) 0.077(5) Uani 1 1 d .
C42 C -0.0043(17) 1.1296(11) 0.8736(8) 0.117(7) Uani 1 1 d .
H42A H -0.0246 1.0797 0.8997 0.176 Uiso 1 1 calc R
H42B H -0.0474 1.1997 0.8887 0.176 Uiso 1 1 calc R
H42C H 0.0751 1.1146 0.8789 0.176 Uiso 1 1 calc R
C43 C 0.0225(19) 1.1833(9) 0.7613(9) 0.153(10) Uani 1 1 d .
H43A H -0.0133 1.2565 0.7721 0.229 Uiso 1 1 calc R
H1B H 0.0124 1.1745 0.7143 0.229 Uiso 1 1 calc R
H43B H 0.1020 1.1589 0.7711 0.229 Uiso 1 1 calc R
C44 C -0.1514(16) 1.1537(11) 0.7923(10) 0.140(9) Uani 1 1 d .
H44A H -0.1666 1.1416 0.7467 0.209 Uiso 1 1 calc R
H44B H -0.1888 1.2273 0.8019 0.209 Uiso 1 1 calc R
H44C H -0.1792 1.1131 0.8224 0.209 Uiso 1 1 calc R
C45 C -0.1214(11) 0.9081(10) 0.6778(6) 0.063(3) Uani 1 1 d .
C46 C -0.0459(13) 0.9472(12) 0.6368(6) 0.089(5) Uani 1 1 d .
H46A H -0.0579 1.0178 0.6495 0.134 Uiso 1 1 calc R
H46B H -0.0633 0.9467 0.5899 0.134 Uiso 1 1 calc R
H46C H 0.0318 0.9021 0.6445 0.134 Uiso 1 1 calc R
C47 C -0.2430(12) 0.9713(14) 0.6629(7) 0.107(6) Uani 1 1 d .
H47A H -0.2898 0.9436 0.6888 0.161 Uiso 1 1 calc R
H47B H -0.2569 0.9676 0.6159 0.161 Uiso 1 1 calc R
H47C H -0.2607 1.0435 0.6746 0.161 Uiso 1 1 calc R
C48 C -0.0928(14) 0.7959(12) 0.6686(7) 0.092(5) Uani 1 1 d .
H48A H -0.0157 0.7574 0.6820 0.137 Uiso 1 1 calc R
H48B H -0.1017 0.7831 0.6221 0.137 Uiso 1 1 calc R
H48C H -0.1423 0.7731 0.6957 0.137 Uiso 1 1 calc R
C49 C -0.0772(9) 0.8426(8) 0.9035(5) 0.045(3) Uani 1 1 d .
C50 C 0.0192(17) 0.7756(18) 0.9443(11) 0.181(12) Uani 1 1 d .
H50A H 0.0803 0.7353 0.9152 0.272 Uiso 1 1 calc R
H50B H -0.0031 0.7286 0.9719 0.272 Uiso 1 1 calc R
H50C H 0.0438 0.8190 0.9723 0.272 Uiso 1 1 calc R
C51 C -0.1754(15) 0.9077(13) 0.9395(13) 0.192(13) Uani 1 1 d .
H51A H -0.1531 0.9416 0.9754 0.288 Uiso 1 1 calc R
H51B H -0.2139 0.8651 0.9579 0.288 Uiso 1 1 calc R
H51C H -0.2253 0.9603 0.9095 0.288 Uiso 1 1 calc R
C52 C -0.102(2) 0.7701(13) 0.8637(9) 0.161(11) Uani 1 1 d .
H52A H -0.1484 0.8067 0.8265 0.242 Uiso 1 1 calc R
H52B H -0.1412 0.7357 0.8905 0.242 Uiso 1 1 calc R
H52C H -0.0322 0.7183 0.8472 0.242 Uiso 1 1 calc R
Si4 Si 0.2178(3) 0.4240(2) 0.74644(15) 0.0520(8) Uani 1 1 d U
O61 O 0.2178(8) 0.5333(6) 0.7488(4) 0.074(2) Uani 1 1 d U
O62 O 0.2063(8) 0.3718(6) 0.8150(4) 0.076(2) Uani 1 1 d U
O63 O 0.3221(9) 0.3357(7) 0.7078(5) 0.095(3) Uani 1 1 d U
O64 O 0.1138(9) 0.4161(7) 0.7060(5) 0.086(2) Uani 1 1 d U
C61 C 0.1643(12) 0.4037(9) 0.8779(6) 0.063(3) Uani 1 1 d U
C62 C 0.2171(13) 0.4731(10) 0.9043(6) 0.079(4) Uani 1 1 d U
H62A H 0.2955 0.4477 0.8911 0.119 Uiso 1 1 calc R
H62B H 0.2118 0.4739 0.9525 0.119 Uiso 1 1 calc R
H62C H 0.1787 0.5434 0.8866 0.119 Uiso 1 1 calc R
C63 C 0.0420(13) 0.4560(13) 0.8749(9) 0.119(6) Uani 1 1 d U
H63A H 0.0223 0.5266 0.8576 0.178 Uiso 1 1 calc R
H63B H 0.0107 0.4582 0.9193 0.178 Uiso 1 1 calc R
H63C H 0.0119 0.4178 0.8459 0.178 Uiso 1 1 calc R
C66 C 0.4582(16) 0.3945(13) 0.6675(9) 0.133(6) Uani 1 1 d U
H66A H 0.4037 0.4635 0.6774 0.200 Uiso 1 1 calc R
H66B H 0.4499 0.3785 0.6215 0.200 Uiso 1 1 calc R
H66C H 0.5333 0.3927 0.6743 0.200 Uiso 1 1 calc R
C64 C 0.1993(16) 0.3075(10) 0.9191(8) 0.106(5) Uani 1 1 d U
H64A H 0.1849 0.2536 0.8952 0.158 Uiso 1 1 calc R
H64B H 0.1571 0.3212 0.9605 0.158 Uiso 1 1 calc R
H64C H 0.2788 0.2841 0.9288 0.158 Uiso 1 1 calc R
C65 C 0.4393(13) 0.3168(11) 0.7118(8) 0.081(3) Uani 1 1 d U
C67 C 0.4923(16) 0.2105(12) 0.6763(9) 0.125(6) Uani 1 1 d U
H67A H 0.5701 0.1971 0.6656 0.188 Uiso 1 1 calc R
H67B H 0.4514 0.2126 0.6356 0.188 Uiso 1 1 calc R
H67C H 0.4886 0.1552 0.7055 0.188 Uiso 1 1 calc R
C68 C 0.4839(18) 0.3104(16) 0.7750(9) 0.158(8) Uani 1 1 d U
H68A H 0.4487 0.3769 0.7967 0.238 Uiso 1 1 calc R
H68B H 0.5641 0.2933 0.7715 0.238 Uiso 1 1 calc R
H68C H 0.4703 0.2565 0.8008 0.238 Uiso 1 1 calc R
C69 C 0.0697(11) 0.4376(9) 0.6426(5) 0.056(3) Uani 1 1 d U
C70 C 0.1028(14) 0.5097(12) 0.6017(7) 0.102(5) Uani 1 1 d U
H70A H 0.0645 0.5802 0.6173 0.152 Uiso 1 1 calc R
H70B H 0.0826 0.5061 0.5556 0.152 Uiso 1 1 calc R
H70C H 0.1833 0.4905 0.6048 0.152 Uiso 1 1 calc R
C71 C -0.0505(15) 0.4798(16) 0.6517(10) 0.150(8) Uani 1 1 d U
H71A H -0.0726 0.4299 0.6766 0.226 Uiso 1 1 calc R
H71B H -0.0869 0.4934 0.6085 0.226 Uiso 1 1 calc R
H71C H -0.0727 0.5443 0.6760 0.226 Uiso 1 1 calc R
C72 C 0.1056(16) 0.3349(11) 0.6065(8) 0.112(5) Uani 1 1 d U
H72A H 0.1869 0.3022 0.6060 0.168 Uiso 1 1 calc R
H72B H 0.0779 0.3476 0.5612 0.168 Uiso 1 1 calc R
H72C H 0.0750 0.2891 0.6294 0.168 Uiso 1 1 calc R

loop_
_atom_site_aniso_label
_atom_site_aniso_U_11
_atom_site_aniso_U_22
_atom_site_aniso_U_33
_atom_site_aniso_U_23
_atom_site_aniso_U_13
_atom_site_aniso_U_12
U1 0.0350(2) 0.0420(2) 0.0340(2) -0.00345(15) 0.00913(15) -0.01690(17)
K1 0.0393(14) 0.0587(14) 0.0515(14) -0.0103(11) 0.0119(11) -0.0211(11)
Si1 0.0383(17) 0.0440(15) 0.0348(15) 0.0012(12) 0.0088(13) -0.0187(13)
O1 0.057(5) 0.038(4) 0.052(4) -0.007(3) 0.018(4) -0.026(3)
O2 0.051(5) 0.041(4) 0.048(4) 0.009(3) 0.005(4) -0.020(3)
O3 0.033(4) 0.068(5) 0.031(4) 0.010(3) -0.001(3) -0.021(4)
O4 0.045(4) 0.048(4) 0.046(4) 0.003(3) 0.001(3) -0.022(3)
C1 0.055(8) 0.042(6) 0.058(7) 0.008(5) -0.009(6) -0.019(5)
C2 0.156(17) 0.075(9) 0.134(14) 0.056(9) -0.088(12) -0.087(11)
C3 0.063(9) 0.060(8) 0.094(10) 0.025(7) -0.014(8) -0.032(7)
C4 0.068(9) 0.081(9) 0.083(9) 0.043(7) -0.003(8) -0.039(8)
C5 0.042(7) 0.060(7) 0.043(6) 0.011(5) -0.003(5) -0.024(6)
C6 0.082(10) 0.071(8) 0.065(8) -0.007(7) 0.000(7) -0.043(8)
C7 0.033(7) 0.107(11) 0.071(9) 0.016(8) 0.013(6) -0.017(7)
C8 0.069(9) 0.074(8) 0.041(6) -0.005(6) -0.001(6) -0.028(7)
C9 0.042(7) 0.059(7) 0.035(6) -0.012(5) 0.002(5) -0.017(5)
C10 0.055(10) 0.141(15) 0.159(17) -0.063(13) -0.008(11) -0.031(10)
C11 0.086(11) 0.049(7) 0.097(10) -0.014(7) -0.015(8) -0.029(7)
C12 0.23(2) 0.121(14) 0.059(10) -0.024(9) 0.064(13) -0.068(15)
Si2 0.0318(16) 0.0562(18) 0.0411(16) -0.0144(13) 0.0063(13) -0.0196(14)
O21 0.061(5) 0.051(4) 0.045(4) -0.006(3) 0.001(4) -0.028(4)
O22 0.045(5) 0.051(4) 0.057(5) -0.018(3) 0.012(4) -0.018(4)
O23 0.037(4) 0.064(5) 0.036(4) -0.004(3) -0.003(3) -0.009(4)
O24 0.034(4) 0.093(6) 0.043(4) -0.018(4) 0.013(3) -0.030(4)
C21 0.069(9) 0.074(9) 0.072(9) -0.020(7) 0.017(7) -0.044(8)
C22 0.128(15) 0.181(17) 0.071(10) -0.057(10) 0.037(10) -0.125(14)
C23 0.096(11) 0.099(10) 0.061(8) -0.014(7) 0.018(8) -0.074(9)
C24 0.072(12) 0.069(10) 0.27(2) -0.067(12) 0.060(14) -0.045(9)
C25 0.042(7) 0.099(10) 0.026(6) 0.003(6) -0.008(5) -0.009(7)
C26 0.054(9) 0.116(12) 0.053(8) 0.004(8) 0.016(7) 0.009(8)
C27 0.061(10) 0.150(14) 0.047(8) 0.019(8) -0.007(7) -0.028(9)
C28 0.100(14) 0.063(9) 0.103(12) 0.004(8) -0.023(10) -0.011(9)
C29 0.053(8) 0.102(10) 0.058(8) -0.024(7) 0.028(7) -0.042(8)
C30 0.084(12) 0.22(2) 0.048(8) -0.042(10) 0.031(8) -0.078(13)
C31 0.072(10) 0.096(10) 0.062(8) 0.005(7) 0.009(7) -0.036(8)
C32 0.054(8) 0.077(9) 0.101(10) -0.036(8) 0.049(8) -0.029(7)
Si3 0.0387(17) 0.0396(15) 0.0368(15) -0.0079(12) 0.0118(13) -0.0138(13)
O41 0.031(4) 0.037(4) 0.053(4) -0.004(3) 0.003(3) -0.008(3)
O42 0.067(5) 0.040(4) 0.044(4) -0.015(3) 0.019(4) -0.019(4)
O43 0.032(4) 0.062(5) 0.041(4) 0.001(3) 0.009(3) -0.014(3)
O44 0.057(5) 0.053(4) 0.035(4) -0.001(3) 0.013(4) -0.023(4)
C41 0.095(12) 0.047(7) 0.089(10) -0.035(7) 0.046(9) -0.024(8)
C42 0.19(2) 0.092(11) 0.104(12) -0.053(10) 0.069(13) -0.087(13)
C43 0.26(3) 0.036(8) 0.161(17) -0.035(9) 0.132(18) -0.050(11)
C44 0.125(18) 0.047(9) 0.22(2) -0.046(11) 0.066(17) 0.000(10)
C45 0.055(8) 0.089(10) 0.043(7) 0.000(6) -0.005(6) -0.026(7)
C46 0.102(12) 0.134(13) 0.037(7) 0.018(8) 0.021(7) -0.052(10)
C47 0.070(11) 0.180(17) 0.063(9) 0.025(10) -0.021(8) -0.038(11)
C48 0.101(13) 0.115(13) 0.069(9) -0.027(9) -0.010(9) -0.051(11)
C49 0.038(6) 0.065(7) 0.031(5) -0.001(5) 0.011(5) -0.020(5)
C50 0.131(18) 0.27(3) 0.20(2) 0.17(2) -0.094(16) -0.15(2)
C51 0.089(14) 0.088(13) 0.38(3) -0.005(17) 0.15(2) -0.013(11)
C52 0.30(3) 0.116(14) 0.131(15) -0.037(12) 0.104(19) -0.148(19)
Si4 0.059(2) 0.0603(18) 0.0410(16) -0.0044(14) 0.0047(15) -0.0280(16)
O61 0.080(6) 0.072(5) 0.074(5) 0.011(4) 0.003(4) -0.033(4)
O62 0.113(6) 0.077(4) 0.058(4) -0.017(4) 0.024(4) -0.059(4)
O63 0.078(5) 0.087(5) 0.119(6) -0.010(5) 0.012(5) -0.030(5)
O64 0.098(6) 0.085(5) 0.078(5) 0.000(4) -0.023(5) -0.037(4)
C61 0.086(7) 0.056(5) 0.057(6) -0.007(5) 0.026(5) -0.039(5)
C62 0.102(11) 0.072(8) 0.073(8) -0.007(7) 0.000(8) -0.042(8)
C63 0.069(10) 0.106(11) 0.154(13) -0.019(10) 0.019(10) -0.002(9)
C66 0.114(13) 0.120(12) 0.156(14) 0.026(11) 0.052(11) -0.036(10)
C64 0.145(13) 0.066(8) 0.105(11) 0.004(8) 0.004(10) -0.040(9)
C65 0.062(7) 0.081(6) 0.104(7) -0.015(6) 0.011(6) -0.032(6)
C67 0.109(13) 0.091(10) 0.175(14) -0.052(10) 0.009(12) -0.035(10)
C68 0.143(15) 0.163(14) 0.124(13) -0.045(12) -0.025(12) -0.005(13)
C69 0.072(6) 0.055(5) 0.045(5) 0.006(5) -0.001(5) -0.027(5)
C70 0.105(11) 0.118(11) 0.087(10) 0.015(9) 0.020(9) -0.051(9)
C71 0.090(12) 0.162(14) 0.147(13) 0.019(12) 0.034(11) 0.010(11)
C72 0.126(13) 0.086(10) 0.118(11) -0.038(9) 0.007(10) -0.033(9)

loop_
_atom_type_symbol
_atom_type_description
_atom_type_scat_dispersion_real
_atom_type_scat_dispersion_imag
_atom_type_scat_source
C C 0.0033 0.0016 'International Tables Vol C Tables 4.2.6.8 and 6.1.1.4'
H H 0.0000 0.0000 'International Tables Vol C Tables 4.2.6.8 and 6.1.1.4'
O O 0.0106 0.0060 'International Tables Vol C Tables 4.2.6.8 and 6.1.1.4'
Si Si 0.0817 0.0704 'International Tables Vol C Tables 4.2.6.8 and 6.1.1.4'
K K 0.2009 0.2494 'International Tables Vol C Tables 4.2.6.8 and 6.1.1.4'
U U -9.6767 9.6646 'International Tables Vol C Tables 4.2.6.8 and 6.1.1.4'

loop_
_geom_angle_atom_site_label_1
_geom_angle_atom_site_label_2
_geom_angle_atom_site_label_3
_geom_angle
O21 U1 O41 95.0(3)
O21 U1 O61 127.2(3)
O41 U1 O61 115.0(3)
O21 U1 O1 94.9(3)
O41 U1 O1 94.9(2)
O61 U1 O1 122.5(3)
O21 U1 K1 62.44(17)
O41 U1 K1 53.99(17)
O61 U1 K1 168.0(2)
O1 U1 K1 58.66(16)
O2 K1 O22 119.5(2)
O2 K1 O42 118.7(2)
O22 K1 O42 121.8(2)
O2 K1 O41 105.8(2)
O22 K1 O41 108.4(2)
O42 K1 O41 54.13(19)
O2 K1 O1 51.85(18)
O22 K1 O1 101.8(2)
O42 K1 O1 113.3(2)
O41 K1 O1 66.18(18)
O2 K1 O21 108.99(19)
O22 K1 O21 50.7(2)
O42 K1 O21 108.6(2)
O41 K1 O21 64.16(19)
O1 K1 O21 62.39(18)
O2 K1 Si3 116.06(18)
O22 K1 Si3 117.05(17)
O42 K1 Si3 27.32(14)
O41 K1 Si3 26.85(13)
O1 K1 Si3 90.09(15)
O21 K1 Si3 85.38(15)
O2 K1 U1 89.51(15)
O22 K1 U1 88.09(16)
O42 K1 U1 92.29(15)
O41 K1 U1 38.18(12)
O1 K1 U1 38.05(11)
O21 K1 U1 37.45(13)
Si3 K1 U1 64.97(6)
O2 K1 Si1 25.62(14)
O22 K1 Si1 113.17(16)
O42 K1 Si1 118.90(18)
O41 K1 Si1 85.87(15)
O1 K1 Si1 26.24(12)
O21 K1 Si1 86.00(14)
Si3 K1 Si1 104.11(9)
U1 K1 Si1 64.01(6)
O2 K1 Si2 115.04(17)
O22 K1 Si2 24.97(15)
O42 K1 Si2 119.96(16)
O41 K1 Si2 87.57(15)
O1 K1 Si2 80.89(15)
O21 K1 Si2 25.91(14)
Si3 K1 Si2 103.80(9)
U1 K1 Si2 63.14(6)
Si1 K1 Si2 98.89(8)
O1 Si1 O3 113.5(4)
O1 Si1 O4 115.7(4)
O3 Si1 O4 106.9(4)
O1 Si1 O2 104.1(3)
O3 Si1 O2 111.4(4)
O4 Si1 O2 104.9(4)
O1 Si1 K1 58.6(2)
O3 Si1 K1 128.6(3)
O4 Si1 K1 122.3(3)
O2 Si1 K1 45.5(2)
Si1 O1 U1 169.7(5)
Si1 O1 K1 95.2(3)
U1 O1 K1 83.3(2)
C1 O2 Si1 129.1(6)
C1 O2 K1 121.4(6)
Si1 O2 K1 108.9(3)
C5 O3 Si1 133.2(6)
C9 O4 Si1 130.5(6)
O2 C1 C2 105.8(9)
O2 C1 C4 111.4(9)
C2 C1 C4 112.4(12)
O2 C1 C3 105.7(9)
C2 C1 C3 111.2(11)
C4 C1 C3 109.9(10)
C1 C2 H2A 109.5
C1 C2 H2B 109.5
H2A C2 H2B 109.5
C1 C2 H2C 109.5
H2A C2 H2C 109.5
H2B C2 H2C 109.5
C1 C3 H3A 109.5
C1 C3 H3B 109.5
H3A C3 H3B 109.5
C1 C3 H3C 109.5
H3A C3 H3C 109.5
H3B C3 H3C 109.5
C1 C4 H4A 109.5
C1 C4 H4B 109.5
H4A C4 H4B 109.5
C1 C4 H4C 109.5
H4A C4 H4C 109.5
H4B C4 H4C 109.5
O3 C5 C8 109.8(9)
O3 C5 C7 106.4(8)
C8 C5 C7 110.5(10)
O3 C5 C6 110.5(9)
C8 C5 C6 109.3(9)
C7 C5 C6 110.3(10)
C5 C6 H6A 109.5
C5 C6 H6B 109.5
H6A C6 H6B 109.5
C5 C6 H6C 109.5
H6A C6 H6C 109.5
H6B C6 H6C 109.5
C5 C7 H7A 109.5
C5 C7 H7B 109.5
H7A C7 H7B 109.5
C5 C7 H7C 109.5
H7A C7 H7C 109.5
H7B C7 H7C 109.5
C5 C8 H8A 109.5
C5 C8 H8B 109.5
H8A C8 H8B 109.5
C5 C8 H8C 109.5
H8A C8 H8C 109.5
H8B C8 H8C 109.5
O4 C9 C10 106.0(10)
O4 C9 C11 113.6(9)
C10 C9 C11 113.4(12)
O4 C9 C12 104.7(10)
C10 C9 C12 110.4(13)
C11 C9 C12 108.3(11)
C9 C10 H10A 109.5
C9 C10 H10B 109.5
H10A C10 H10B 109.5
C9 C10 H10C 109.5
H10A C10 H10C 109.5
H10B C10 H10C 109.5
C9 C11 H11A 109.5
C9 C11 H11B 109.5
H11A C11 H11B 109.5
C9 C11 H11C 109.5
H11A C11 H11C 109.5
H11B C11 H11C 109.5
C9 C12 H12A 109.5
C9 C12 H12B 109.5
H12A C12 H12B 109.5
C9 C12 H12C 109.5
H12A C12 H12C 109.5
H12B C12 H12C 109.5
O21 Si2 O23 115.9(4)
O21 Si2 O24 113.4(4)
O23 Si2 O24 104.7(4)
O21 Si2 O22 106.3(4)
O23 Si2 O22 105.6(4)
O24 Si2 O22 110.7(4)
O21 Si2 K1 61.9(3)
O23 Si2 K1 119.1(3)
O24 Si2 K1 133.4(3)
O22 Si2 K1 44.9(3)
Si2 O21 U1 168.0(4)
Si2 O21 K1 92.2(3)
U1 O21 K1 80.1(2)
C21 O22 Si2 131.5(8)
C21 O22 K1 116.5(7)
Si2 O22 K1 110.2(4)
C25 O23 Si2 130.3(7)
C29 O24 Si2 130.1(8)
O22 C21 C24 106.5(11)
O22 C21 C22 110.7(10)
C24 C21 C22 109.3(13)
O22 C21 C23 108.5(9)
C24 C21 C23 112.5(12)
C22 C21 C23 109.3(12)
C21 C22 H22A 109.5
C21 C22 H22B 109.5
H22A C22 H22B 109.5
C21 C22 H22C 109.5
H22A C22 H22C 109.5
H22B C22 H22C 109.5
C21 C23 H23A 109.5
C21 C23 H23B 109.5
H23A C23 H23B 109.5
C21 C23 H23C 109.5
H23A C23 H23C 109.5
H23B C23 H23C 109.5
C21 C24 H1A 109.5
C21 C24 H24A 109.5
H1A C24 H24A 109.5
C21 C24 H24B 109.5
H1A C24 H24B 109.5
H24A C24 H24B 109.5
O23 C25 C28 111.1(11)
O23 C25 C27 110.3(11)
C28 C25 C27 111.2(11)
O23 C25 C26 106.4(9)
C28 C25 C26 109.4(12)
C27 C25 C26 108.2(11)
C25 C26 H26A 109.5
C25 C26 H26B 109.5
H26A C26 H26B 109.5
C25 C26 H26C 109.5
H26A C26 H26C 109.5
H26B C26 H26C 109.5
C25 C27 H27A 109.5
C25 C27 H27B 109.5
H27A C27 H27B 109.5
C25 C27 H27C 109.5
H27A C27 H27C 109.5
H27B C27 H27C 109.5
C25 C28 H28A 109.5
C25 C28 H28B 109.5
H28A C28 H28B 109.5
C25 C28 H28C 109.5
H28A C28 H28C 109.5
H28B C28 H28C 109.5
O24 C29 C32 111.2(10)
O24 C29 C31 108.7(10)
C32 C29 C31 111.1(12)
O24 C29 C30 104.5(10)
C32 C29 C30 111.0(12)
C31 C29 C30 110.1(12)
C29 C30 H30A 109.5
C29 C30 H30B 109.5
H30A C30 H30B 109.5
C29 C30 H30C 109.5
H30A C30 H30C 109.5
H30B C30 H30C 109.5
C29 C31 H31A 109.5
C29 C31 H31B 109.5
H31A C31 H31B 109.5
C29 C31 H31C 109.5
H31A C31 H31C 109.5
H31B C31 H31C 109.5
C29 C32 H32A 109.5
C29 C32 H32B 109.5
H32A C32 H32B 109.5
C29 C32 H32C 109.5
H32A C32 H32C 109.5
H32B C32 H32C 109.5
O41 Si3 O44 114.6(4)
O41 Si3 O43 113.6(4)
O44 Si3 O43 105.7(4)
O41 Si3 O42 105.2(4)
O44 Si3 O42 106.2(4)
O43 Si3 O42 111.4(4)
O41 Si3 K1 55.2(3)
O44 Si3 K1 121.6(3)
O43 Si3 K1 131.9(3)
O42 Si3 K1 50.0(3)
Si3 O41 U1 172.5(4)
Si3 O41 K1 97.9(3)
U1 O41 K1 87.8(2)
C41 O42 Si3 130.7(8)
C41 O42 K1 125.3(8)
Si3 O42 K1 102.6(3)
C45 O43 Si3 131.7(7)
C49 O44 Si3 133.2(7)
O42 C41 C44 111.5(12)
O42 C41 C43 104.5(10)
C44 C41 C43 114.6(16)
O42 C41 C42 107.8(12)
C44 C41 C42 109.7(13)
C43 C41 C42 108.4(15)
C41 C42 H42A 109.5
C41 C42 H42B 109.5
H42A C42 H42B 109.5
C41 C42 H42C 109.5
H42A C42 H42C 109.5
H42B C42 H42C 109.5
C41 C43 H43A 109.5
C41 C43 H1B 109.5
H43A C43 H1B 109.5
C41 C43 H43B 109.5
H43A C43 H43B 109.5
H1B C43 H43B 109.5
C41 C44 H44A 109.5
C41 C44 H44B 109.5
H44A C44 H44B 109.5
C41 C44 H44C 109.5
H44A C44 H44C 109.5
H44B C44 H44C 109.5
O43 C45 C48 108.6(10)
O43 C45 C47 104.5(10)
C48 C45 C47 111.9(13)
O43 C45 C46 109.2(11)
C48 C45 C46 111.4(12)
C47 C45 C46 110.9(12)
C45 C46 H46A 109.5
C45 C46 H46B 109.5
H46A C46 H46B 109.5
C45 C46 H46C 109.5
H46A C46 H46C 109.5
H46B C46 H46C 109.5
C45 C47 H47A 109.5
C45 C47 H47B 109.5
H47A C47 H47B 109.5
C45 C47 H47C 109.5
H47A C47 H47C 109.5
H47B C47 H47C 109.5
C45 C48 H48A 109.5
C45 C48 H48B 109.5
H48A C48 H48B 109.5
C45 C48 H48C 109.5
H48A C48 H48C 109.5
H48B C48 H48C 109.5
C52 C49 O44 113.7(9)
C52 C49 C51 110.9(15)
O44 C49 C51 106.7(10)
C52 C49 C50 103.5(15)
O44 C49 C50 105.8(10)
C51 C49 C50 116.3(16)
C49 C50 H50A 109.5
C49 C50 H50B 109.5
H50A C50 H50B 109.5
C49 C50 H50C 109.5
H50A C50 H50C 109.5
H50B C50 H50C 109.5
C49 C51 H51A 109.5
C49 C51 H51B 109.5
H51A C51 H51B 109.5
C49 C51 H51C 109.5
H51A C51 H51C 109.5
H51B C51 H51C 109.5
C49 C52 H52A 109.5
C49 C52 H52B 109.5
H52A C52 H52B 109.5
C49 C52 H52C 109.5
H52A C52 H52C 109.5
H52B C52 H52C 109.5
O61 Si4 O62 116.7(5)
O61 Si4 O64 114.1(5)
O62 Si4 O64 100.8(5)
O61 Si4 O63 117.4(5)
O62 Si4 O63 105.5(5)
O64 Si4 O63 99.8(5)
Si4 O61 U1 168.8(6)
C61 O62 Si4 137.7(8)
C65 O63 Si4 128.1(10)
C69 O64 Si4 138.0(9)
O62 C61 C63 109.7(13)
O62 C61 C64 105.3(10)
C63 C61 C64 111.8(13)
O62 C61 C62 109.3(10)
C63 C61 C62 111.6(12)
C64 C61 C62 109.0(12)
C61 C62 H62A 109.5
C61 C62 H62B 109.5
H62A C62 H62B 109.5
C61 C62 H62C 109.5
H62A C62 H62C 109.5
H62B C62 H62C 109.5
C61 C63 H63A 109.5
C61 C63 H63B 109.5
H63A C63 H63B 109.5
C61 C63 H63C 109.5
H63A C63 H63C 109.5
H63B C63 H63C 109.5
C65 C66 H66A 109.5
C65 C66 H66B 109.5
H66A C66 H66B 109.5
C65 C66 H66C 109.5
H66A C66 H66C 109.5
H66B C66 H66C 109.5
C61 C64 H64A 109.5
C61 C64 H64B 109.5
H64A C64 H64B 109.5
C61 C64 H64C 109.5
H64A C64 H64C 109.5
H64B C64 H64C 109.5
C68 C65 O63 116.8(16)
C68 C65 C66 114.0(18)
O63 C65 C66 106.5(13)
C68 C65 C67 110.6(15)
O63 C65 C67 101.4(13)
C66 C65 C67 106.2(14)
C65 C67 H67A 109.5
C65 C67 H67B 109.5
H67A C67 H67B 109.5
C65 C67 H67C 109.5
H67A C67 H67C 109.5
H67B C67 H67C 109.5
C65 C68 H68A 109.5
C65 C68 H68B 109.5
H68A C68 H68B 109.5
C65 C68 H68C 109.5
H68A C68 H68C 109.5
H68B C68 H68C 109.5
O64 C69 C71 105.3(12)
O64 C69 C70 116.6(12)
C71 C69 C70 109.7(13)
O64 C69 C72 107.4(11)
C71 C69 C72 109.8(15)
C70 C69 C72 107.9(12)
C69 C70 H70A 109.5
C69 C70 H70B 109.5
H70A C70 H70B 109.5
C69 C70 H70C 109.5
H70A C70 H70C 109.5
H70B C70 H70C 109.5
C69 C71 H71A 109.5
C69 C71 H71B 109.5
H71A C71 H71B 109.5
C69 C71 H71C 109.5
H71A C71 H71C 109.5
H71B C71 H71C 109.5
C69 C72 H72A 109.5
C69 C72 H72B 109.5
H72A C72 H72B 109.5
C69 C72 H72C 109.5
H72A C72 H72C 109.5
H72B C72 H72C 109.5

loop_
_geom_bond_atom_site_label_1
_geom_bond_atom_site_label_2
_geom_bond_distance
U1 O21 2.208(7)
U1 O41 2.212(6)
U1 O61 2.217(8)
U1 O1 2.220(6)
U1 K1 3.577(2)
K1 O2 2.706(7)
K1 O22 2.741(8)
K1 O42 2.742(8)
K1 O41 2.895(7)
K1 O1 3.076(7)
K1 O21 3.219(7)
K1 Si3 3.491(4)
K1 Si1 3.589(4)
K1 Si2 3.647(4)
Si1 O1 1.593(6)
Si1 O3 1.612(7)
Si1 O4 1.623(8)
Si1 O2 1.640(7)
O2 C1 1.467(11)
O3 C5 1.438(12)
O4 C9 1.439(12)
C1 C2 1.483(17)
C1 C4 1.519(16)
C1 C3 1.547(16)
C2 H2A 0.9800
C2 H2B 0.9800
C2 H2C 0.9800
C3 H3A 0.9800
C3 H3B 0.9800
C3 H3C 0.9800
C4 H4A 0.9800
C4 H4B 0.9800
C4 H4C 0.9800
C5 C8 1.517(14)
C5 C7 1.523(14)
C5 C6 1.526(15)
C6 H6A 0.9800
C6 H6B 0.9800
C6 H6C 0.9800
C7 H7A 0.9800
C7 H7B 0.9800
C7 H7C 0.9800
C8 H8A 0.9800
C8 H8B 0.9800
C8 H8C 0.9800
C9 C10 1.478(17)
C9 C11 1.487(15)
C9 C12 1.541(16)
C10 H10A 0.9800
C10 H10B 0.9800
C10 H10C 0.9800
C11 H11A 0.9800
C11 H11B 0.9800
C11 H11C 0.9800
C12 H12A 0.9800
C12 H12B 0.9800
C12 H12C 0.9800
Si2 O21 1.595(8)
Si2 O23 1.623(7)
Si2 O24 1.640(7)
Si2 O22 1.640(7)
O22 C21 1.436(14)
O23 C25 1.434(13)
O24 C29 1.451(12)
C21 C24 1.529(18)
C21 C22 1.529(19)
C21 C23 1.546(16)
C22 H22A 0.9800
C22 H22B 0.9800
C22 H22C 0.9800
C23 H23A 0.9800
C23 H23B 0.9800
C23 H23C 0.9800
C24 H1A 0.9800
C24 H24A 0.9800
C24 H24B 0.9800
C25 C28 1.483(19)
C25 C27 1.547(15)
C25 C26 1.553(16)
C26 H26A 0.9800
C26 H26B 0.9800
C26 H26C 0.9800
C27 H27A 0.9800
C27 H27B 0.9800
C27 H27C 0.9800
C28 H28A 0.9800
C28 H28B 0.9800
C28 H28C 0.9800
C29 C32 1.485(17)
C29 C31 1.509(17)
C29 C30 1.538(18)
C30 H30A 0.9800
C30 H30B 0.9800
C30 H30C 0.9800
C31 H31A 0.9800
C31 H31B 0.9800
C31 H31C 0.9800
C32 H32A 0.9800
C32 H32B 0.9800
C32 H32C 0.9800
Si3 O41 1.592(7)
Si3 O44 1.608(6)
Si3 O43 1.609(8)
Si3 O42 1.642(7)
O42 C41 1.441(13)
O43 C45 1.460(13)
O44 C49 1.439(11)
C41 C44 1.49(2)
C41 C43 1.504(18)
C41 C42 1.51(2)
C42 H42A 0.9800
C42 H42B 0.9800
C42 H42C 0.9800
C43 H43A 0.9800
C43 H1B 0.9800
C43 H43B 0.9800
C44 H44A 0.9800
C44 H44B 0.9800
C44 H44C 0.9800
C45 C48 1.485(18)
C45 C47 1.521(18)
C45 C46 1.526(17)
C46 H46A 0.9800
C46 H46B 0.9800
C46 H46C 0.9800
C47 H47A 0.9800
C47 H47B 0.9800
C47 H47C 0.9800
C48 H48A 0.9800
C48 H48B 0.9800
C48 H48C 0.9800
C49 C52 1.438(19)
C49 C51 1.456(17)
C49 C50 1.494(19)
C50 H50A 0.9800
C50 H50B 0.9800
C50 H50C 0.9800
C51 H51A 0.9800
C51 H51B 0.9800
C51 H51C 0.9800
C52 H52A 0.9800
C52 H52B 0.9800
C52 H52C 0.9800
Si4 O61 1.531(9)
Si4 O62 1.590(8)
Si4 O64 1.630(10)
Si4 O63 1.651(10)
O62 C61 1.397(13)
O63 C65 1.448(17)
O64 C69 1.394(14)
C61 C63 1.480(19)
C61 C64 1.488(16)
C61 C62 1.497(17)
C62 H62A 0.9800
C62 H62B 0.9800
C62 H62C 0.9800
C63 H63A 0.9800
C63 H63B 0.9800
C63 H63C 0.9800
C66 C65 1.487(19)
C66 H66A 0.9800
C66 H66B 0.9800
C66 H66C 0.9800
C64 H64A 0.9800
C64 H64B 0.9800
C64 H64C 0.9800
C65 C68 1.40(2)
C65 C67 1.569(19)
C67 H67A 0.9800
C67 H67B 0.9800
C67 H67C 0.9800
C68 H68A 0.9800
C68 H68B 0.9800
C68 H68C 0.9800
C69 C71 1.46(2)
C69 C70 1.478(16)
C69 C72 1.532(17)
C70 H70A 0.9800
C70 H70B 0.9800
C70 H70C 0.9800
C71 H71A 0.9800
C71 H71B 0.9800
C71 H71C 0.9800
C72 H72A 0.9800
C72 H72B 0.9800
C72 H72C 0.9800
